data_7017780
loop_
_publ_author_name
'Qin, Chao'
'Song, Xue-Zhi'
'Su, Sheng-Qun'
'Dang, Song'
'Feng, Jing'
'Song, Shu-Yan'
'Hao, Zhao-Min'
'Zhang, Hong-Jie'

_publ_section_title
;
 New class of Preyssler-lanthanide complexes with modified and extended
 structures tuned by the lanthanide contraction effect.
;
_journal_issue 8
_journal_name_full 'Dalton transactions (Cambridge, England : 2003)'
_journal_page_first 2399
_journal_page_last 2407
_journal_paper_doi 10.1039/c1dt11448d
_journal_volume 41
_journal_year 2012
_chemical_formula_sum 'C16 H97 N2 Na8 O164 P5 Pr4 W30'
_chemical_formula_weight 9359.87
_chemical_name_systematic
;
?
;
_space_group_IT_number 2
_symmetry_cell_setting triclinic
_symmetry_space_group_name_Hall '-P 1'
_symmetry_space_group_name_H-M 'P -1'
_atom_sites_solution_hydrogens geom
_atom_sites_solution_primary direct
_atom_sites_solution_secondary difmap
_audit_creation_method SHELXL-97
_cell_angle_alpha 88.7910(10)
_cell_angle_beta 79.0490(10)
_cell_angle_gamma 71.3060(10)
_cell_formula_units_Z 2
_cell_length_a 17.7879(12)
_cell_length_b 17.9800(13)
_cell_length_c 26.7420(18)
_cell_measurement_reflns_used 44184
_cell_measurement_temperature 173(2)
_cell_measurement_theta_max 26.10
_cell_measurement_theta_min 2.39
_cell_volume 7946.8(10)
_computing_cell_refinement 'SAINT (Bruker, 1999)'
_computing_data_collection 'SMART (Bruker, 1997)'
_computing_data_reduction SAINT
_computing_molecular_graphics 'SHELXTL-PLUS (Sheldrick, 1990)'
_computing_publication_material SHELXL-97
_computing_structure_refinement 'SHELXL-97 (Sheldrick, 1997)'
_computing_structure_solution 'SHELXS-97 (Sheldrick, 1997)'
_diffrn_ambient_temperature 173(2)
_diffrn_measured_fraction_theta_full 0.990
_diffrn_measured_fraction_theta_max 0.990
_diffrn_measurement_device_type 'Bruker APEX CCD area-detector'
_diffrn_measurement_method '\w scans'
_diffrn_radiation_monochromator graphite
_diffrn_radiation_source 'fine-focus sealed tube'
_diffrn_radiation_type MoK\a
_diffrn_radiation_wavelength 0.71073
_diffrn_reflns_av_R_equivalents 0.0834
_diffrn_reflns_av_sigmaI/netI 0.1720
_diffrn_reflns_limit_h_max 21
_diffrn_reflns_limit_h_min -15
_diffrn_reflns_limit_k_max 20
_diffrn_reflns_limit_k_min -21
_diffrn_reflns_limit_l_max 31
_diffrn_reflns_limit_l_min -31
_diffrn_reflns_number 40565
_diffrn_reflns_theta_full 25.00
_diffrn_reflns_theta_max 25.00
_diffrn_reflns_theta_min 1.40
_exptl_absorpt_coefficient_mu 23.008
_exptl_absorpt_correction_T_max 0.0808
_exptl_absorpt_correction_T_min 0.0656
_exptl_absorpt_correction_type multi-scan
_exptl_absorpt_process_details 'SADABS (Sheldrick, 1996)'
_exptl_crystal_colour green
_exptl_crystal_density_diffrn 3.912
_exptl_crystal_density_method 'not measured'
_exptl_crystal_description block
_exptl_crystal_F_000 8276
_exptl_crystal_size_max 0.26
_exptl_crystal_size_mid 0.24
_exptl_crystal_size_min 0.22
_platon_squeeze_details
;
;
_refine_diff_density_max 4.183
_refine_diff_density_min -4.037
_refine_diff_density_rms 0.665
_refine_ls_extinction_method none
_refine_ls_goodness_of_fit_ref 0.966
_refine_ls_hydrogen_treatment constr
_refine_ls_matrix_type full
_refine_ls_number_parameters 1224
_refine_ls_number_reflns 27715
_refine_ls_number_restraints 223
_refine_ls_restrained_S_all 0.963
_refine_ls_R_factor_all 0.1324
_refine_ls_R_factor_gt 0.0771
_refine_ls_shift/su_max 0.001
_refine_ls_shift/su_mean 0.000
_refine_ls_structure_factor_coef Fsqd
_refine_ls_weighting_details 'calc w=1/[\s^2^(Fo^2^)+(0.0730P)^2^+0.0000P] where P=(Fo^2^+2Fc^2^)/3'
_refine_ls_weighting_scheme calc
_refine_ls_wR_factor_gt 0.1772
_refine_ls_wR_factor_ref 0.2044
_reflns_number_gt 15774
_reflns_number_total 27715
_reflns_threshold_expression >2sigma(I)
_cod_data_source_file c1dt11448d.txt
_cod_data_source_block q2r
_cod_depositor_comments
;
The following automatic conversions were performed:

'_symmetry_cell_setting' value 'Triclinic' changed to 'triclinic'
according to /home/saulius/struct/CIF-dictionaries/cif_core.dic
dictionary named 'cif_core.dic' version 2.4.1 from 2010-06-29.

Automatic conversion script
Id: cif_fix_values 1715 2011-07-08 13:25:40Z adriana 
;
_cod_original_sg_symbol_H-M P-1
_cod_database_code 7017780

loop_
_symmetry_equiv_pos_as_xyz
'x, y, z'
'-x, -y, -z'

loop_
_atom_site_label
_atom_site_type_symbol
_atom_site_fract_x
_atom_site_fract_y
_atom_site_fract_z
_atom_site_U_iso_or_equiv
_atom_site_adp_type
_atom_site_occupancy
_atom_site_symmetry_multiplicity
_atom_site_calc_flag
_atom_site_refinement_flags
Pr1 Pr 0.39872(11) 0.92559(9) 1.07540(6) 0.0155(4) Uani 1 1 d .
Pr2 Pr 0.73242(11) 0.74591(10) 0.88498(7) 0.0224(4) Uani 1 1 d .
Pr3 Pr -0.22994(13) 1.28357(11) 0.77651(8) 0.0371(5) Uani 1 1 d .
Pr4 Pr 0.07949(14) 0.62537(11) 0.42828(7) 0.0336(5) Uani 1 1 d .
W1 W 0.07825(8) 0.64227(7) 0.88980(5) 0.0170(3) Uani 1 1 d .
W2 W 0.16101(8) 0.78486(7) 0.94118(5) 0.0172(3) Uani 1 1 d .
W3 W 0.25802(8) 1.03904(7) 0.89173(5) 0.0182(3) Uani 1 1 d .
W4 W -0.00027(8) 0.55438(7) 0.73055(5) 0.0186(3) Uani 1 1 d .
W5 W 0.33925(8) 0.84386(7) 0.95240(5) 0.0184(3) Uani 1 1 d .
W6 W 0.12103(8) 1.13528(7) 0.80037(5) 0.0190(3) Uani 1 1 d .
W7 W 0.26349(8) 0.48622(7) 0.91000(5) 0.0208(3) Uani 1 1 d .
W8 W 0.27779(8) 0.40913(7) 0.71914(5) 0.0221(3) Uani 1 1 d D
W9 W 0.50137(8) 0.77513(7) 0.86194(5) 0.0206(3) Uani 1 1 d .
W10 W 0.08273(8) 0.97904(7) 0.88436(5) 0.0164(3) Uani 1 1 d .
W11 W -0.04852(8) 0.74779(7) 0.79814(5) 0.0163(3) Uani 1 1 d .
W12 W 0.42389(8) 0.97198(7) 0.80331(5) 0.0205(3) Uani 1 1 d .
W13 W 0.40454(8) 0.87460(7) 0.68764(5) 0.0222(3) Uani 1 1 d .
W14 W 0.13286(9) 0.45281(7) 0.82320(5) 0.0211(3) Uani 1 1 d D
W15 W 0.34460(9) 0.63439(7) 0.96251(5) 0.0221(3) Uani 1 1 d .
W16 W 0.27120(9) 0.85206(7) 0.60104(5) 0.0210(3) Uani 1 1 d .
W17 W 0.15552(9) 1.06476(7) 0.62576(5) 0.0209(3) Uani 1 1 d .
W18 W -0.04787(8) 0.95465(7) 0.79617(5) 0.0164(3) Uani 1 1 d .
W19 W 0.27380(8) 0.64317(7) 0.60513(5) 0.0214(3) Uani 1 1 d .
W20 W -0.08824(8) 0.74478(7) 0.66985(5) 0.0208(3) Uani 1 1 d .
W21 W -0.01403(8) 1.10904(7) 0.71281(5) 0.0196(3) Uani 1 1 d .
W22 W 0.14572(8) 0.51753(7) 0.62748(5) 0.0206(3) Uani 1 1 d .
W23 W 0.29294(8) 1.08326(7) 0.71383(5) 0.0209(3) Uani 1 1 d D
W24 W 0.41199(8) 0.42381(7) 0.80884(5) 0.0238(3) Uani 1 1 d .
W25 W 0.49508(9) 0.56722(7) 0.86392(5) 0.0250(3) Uani 1 1 d .
W26 W 0.48476(8) 0.68226(7) 0.74679(5) 0.0234(3) Uani 1 1 d .
W27 W 0.40505(8) 0.53846(7) 0.69551(5) 0.0237(3) Uani 1 1 d .
W28 W 0.06838(9) 0.71588(7) 0.57347(5) 0.0217(3) Uani 1 1 d .
W29 W 0.06961(9) 0.92690(7) 0.57062(5) 0.0218(3) Uani 1 1 d .
W30 W -0.08969(8) 0.95600(7) 0.66504(5) 0.0210(3) Uani 1 1 d .
P1 P 0.1022(5) 0.6878(4) 0.6955(3) 0.0151(17) Uani 1 1 d .
P2 P 0.1014(5) 0.9169(4) 0.6918(3) 0.0152(17) Uani 1 1 d .
P3 P 0.2466(5) 0.9416(4) 0.7877(3) 0.0145(17) Uani 1 1 d U
P4 P 0.3343(5) 0.7308(4) 0.8515(3) 0.0180(18) Uani 1 1 d .
P5 P 0.2454(5) 0.5748(4) 0.7950(3) 0.0164(18) Uani 1 1 d .
Na11 Na 0.2709(13) 0.7495(11) 0.7250(8) 0.056(6) Uani 0.50 1 d PU
O211 O 0.2709(13) 0.7495(11) 0.7250(8) 0.056(6) Uani 0.50 1 d PU
Na12 Na 0.1429(13) 0.7896(12) 0.8030(8) 0.060(6) Uani 0.50 1 d PU
O212 O 0.1429(13) 0.7896(12) 0.8030(8) 0.060(6) Uani 0.50 1 d PU
O1 O 0.3152(12) 0.5425(11) 0.9363(7) 0.018(5) Uiso 1 1 d .
O2 O 0.0766(12) 0.3994(11) 0.8498(8) 0.035(6) Uiso 1 1 d D
O3 O 0.2868(12) 0.7436(10) 0.6050(7) 0.015(4) Uiso 1 1 d .
O4 O 0.2039(11) 1.1100(10) 0.8510(7) 0.013(4) Uiso 1 1 d .
O5 O 0.4552(14) 0.4918(12) 0.8466(8) 0.032(6) Uiso 1 1 d .
O6 O 0.0830(11) 1.0659(10) 0.8438(7) 0.012(4) Uiso 1 1 d .
O7 O 0.2341(12) 0.5552(10) 0.6144(7) 0.015(4) Uiso 1 1 d .
O8 O 0.1088(11) 0.7274(10) 0.9137(7) 0.012(4) Uiso 1 1 d .
O9 O 0.3671(12) 0.7266(10) 0.9686(7) 0.016(4) Uiso 1 1 d .
O10 O 0.4607(12) 0.8886(11) 0.8394(7) 0.021(5) Uiso 1 1 d .
O11 O -0.0405(12) 0.8489(11) 0.8043(7) 0.020(5) Uiso 1 1 d .
O12 O 0.0727(12) 0.5560(11) 0.8505(7) 0.020(5) Uiso 1 1 d .
O13 O -0.0323(12) 0.6388(11) 0.7791(7) 0.019(5) Uiso 1 1 d .
O14 O 0.1759(11) 0.9195(10) 0.8187(7) 0.011(4) Uiso 1 1 d .
O15 O -0.0570(12) 0.6414(11) 0.6853(8) 0.022(5) Uiso 1 1 d .
O16 O 0.4416(11) 0.7715(10) 0.7082(7) 0.014(4) Uiso 1 1 d .
O17 O -0.0571(12) 1.0559(11) 0.6779(7) 0.020(5) Uiso 1 1 d .
O18 O 0.5175(13) 0.6733(11) 0.8747(8) 0.025(5) Uiso 1 1 d .
O19 O 0.3561(12) 1.0568(11) 0.7613(7) 0.017(5) Uiso 1 1 d .
O20 O -0.0894(12) 1.1973(11) 0.7268(7) 0.019(5) Uiso 1 1 d .
O21 O 0.3433(13) 0.8463(12) 0.6436(8) 0.026(5) Uiso 1 1 d .
O22 O 0.2443(14) 0.7570(12) 0.8659(8) 0.028(5) Uiso 1 1 d .
O23 O 0.3173(12) 0.9391(10) 0.9243(7) 0.016(4) Uiso 1 1 d .
O24 O 0.0493(12) 1.1388(10) 0.6541(7) 0.016(4) Uiso 1 1 d .
O25 O 0.1132(13) 0.8776(12) 0.9099(8) 0.030(5) Uiso 1 1 d .
O26 O 0.0159(13) 0.9535(12) 0.8444(8) 0.025(5) Uiso 1 1 d .
O27 O 0.4420(12) 0.9085(11) 0.7445(7) 0.020(5) Uiso 1 1 d .
O28 O 0.5048(13) 0.6026(12) 0.7940(8) 0.028(5) Uiso 1 1 d .
O29 O 0.3613(11) 0.7219(10) 0.7951(7) 0.010(4) Uiso 1 1 d .
O30 O -0.1428(11) 0.7621(10) 0.8380(7) 0.014(4) Uiso 1 1 d .
O31 O 0.2044(12) 1.1624(11) 0.7569(7) 0.022(5) Uiso 1 1 d .
O32 O 0.3476(12) 0.9826(11) 0.6807(7) 0.018(5) Uiso 1 1 d .
O33 O 0.2329(11) 0.9654(10) 0.6086(7) 0.012(4) Uiso 1 1 d .
O34 O 0.2977(12) 0.6017(10) 0.7515(7) 0.015(4) Uiso 1 1 d .
O35 O 0.4420(12) 0.6205(11) 0.7111(8) 0.023(5) Uiso 1 1 d .
O36 O 0.0920(11) 0.5983(10) 0.5932(7) 0.012(4) Uiso 1 1 d .
O37 O 0.1859(12) 0.6885(10) 0.6746(7) 0.015(4) Uiso 1 1 d .
O38 O 0.1682(12) 0.5728(10) 0.9134(7) 0.016(4) Uiso 1 1 d .
O39 O 0.2029(12) 0.4409(11) 0.8666(7) 0.019(5) Uiso 1 1 d .
O40 O 0.1001(12) 0.6030(11) 0.6968(8) 0.023(5) Uiso 1 1 d .
O41 O -0.1907(12) 0.7633(11) 0.6676(8) 0.022(5) Uiso 1 1 d .
O42 O 0.0685(12) 0.4895(11) 0.7691(7) 0.020(5) Uiso 1 1 d .
O43 O 0.4562(12) 0.8175(10) 0.9297(7) 0.016(4) Uiso 1 1 d .
O44 O 0.0628(13) 1.1374(12) 0.7536(8) 0.027(5) Uiso 1 1 d .
O45 O 0.4944(14) 0.3429(13) 0.8011(8) 0.033(6) Uiso 1 1 d .
O46 O 0.2440(12) 1.0940(11) 0.9456(7) 0.021(5) Uiso 1 1 d .
O47 O 0.0128(12) 0.7116(11) 0.8482(8) 0.022(5) Uiso 1 1 d .
O48 O 0.1717(12) 0.9966(11) 0.9083(7) 0.020(5) Uiso 1 1 d .
O49 O 0.2111(11) 1.0908(10) 0.6703(7) 0.010(4) Uiso 1 1 d .
O50 O -0.1423(12) 0.9965(10) 0.8336(7) 0.015(4) Uiso 1 1 d .
O51 O -0.0335(12) 1.0498(11) 0.7685(7) 0.021(5) Uiso 1 1 d .
O52 O 0.3647(13) 1.0402(12) 0.8621(8) 0.026(5) Uiso 1 1 d .
O53 O 0.3376(13) 0.8693(12) 1.0159(8) 0.026(5) Uiso 1 1 d .
O54 O 0.0675(11) 0.9026(10) 0.7458(7) 0.014(4) Uiso 1 1 d .
O55 O 0.5069(13) 0.7504(12) 0.7920(8) 0.027(5) Uiso 1 1 d .
O56 O 0.0705(12) 1.2250(11) 0.8317(8) 0.022(5) Uiso 1 1 d .
O57 O 0.5958(12) 0.5164(11) 0.8641(8) 0.022(5) Uiso 1 1 d .
O58 O 0.3382(14) 0.6097(13) 0.5481(8) 0.034(6) Uiso 1 1 d .
O59 O 0.3336(14) 0.6063(13) 1.0242(9) 0.033(6) Uiso 1 1 d .
O60 O 0.4891(13) 0.4898(12) 0.6501(8) 0.027(5) Uiso 1 1 d .
O61 O 0.2104(12) 0.5158(11) 0.7737(7) 0.021(5) Uiso 1 1 d .
O62 O 0.2376(13) 0.8367(11) 0.9544(8) 0.023(5) Uiso 1 1 d .
O63 O 0.4407(13) 0.4851(12) 0.7550(8) 0.026(5) Uiso 1 1 d .
O64 O 0.2056(12) 0.4465(11) 0.6798(7) 0.017(5) Uiso 1 1 d .
O65 O 0.5758(15) 0.6542(13) 0.7113(9) 0.040(6) Uiso 1 1 d .
O66 O 0.1882(12) 0.8634(11) 0.6730(7) 0.020(5) Uiso 1 1 d .
O67 O 0.3296(11) 0.3208(7) 0.6914(7) 0.023(5) Uiso 1 1 d D
O68 O 0.1766(14) 1.1191(13) 0.5735(9) 0.034(6) Uiso 1 1 d .
O69 O 0.3032(11) 0.9532(10) 0.8229(7) 0.012(4) Uiso 1 1 d .
O70 O 0.3328(11) 1.1423(9) 0.6765(6) 0.020(5) Uiso 1 1 d D
O71 O -0.0882(13) 0.7748(11) 0.7376(8) 0.023(5) Uiso 1 1 d .
O72 O 0.0023(13) 0.6450(11) 0.9402(8) 0.023(5) Uiso 1 1 d .
O73 O 0.0711(12) 0.9349(10) 0.5073(7) 0.016(4) Uiso 1 1 d .
O74 O -0.0836(12) 0.5214(10) 0.7445(7) 0.015(4) Uiso 1 1 d .
O75 O -0.0435(12) 0.7274(10) 0.5966(7) 0.014(4) Uiso 1 1 d .
O76 O 0.0691(11) 0.7257(9) 0.7464(6) 0.006(4) Uiso 1 1 d .
O77 O 0.3445(11) 0.6056(10) 0.6491(7) 0.013(4) Uiso 1 1 d .
O78 O 0.4520(11) 0.5732(10) 0.9351(7) 0.010(4) Uiso 1 1 d .
O79 O 0.0989(12) 1.0025(11) 0.6890(8) 0.023(5) Uiso 1 1 d .
O80 O 0.0464(12) 0.7308(10) 0.6565(7) 0.015(4) Uiso 1 1 d .
O81 O 0.1769(13) 0.8637(11) 0.5717(8) 0.024(5) Uiso 1 1 d .
O82 O -0.0927(12) 0.8599(11) 0.6593(7) 0.019(5) Uiso 1 1 d .
O83 O 0.3587(12) 0.4064(11) 0.8745(7) 0.017(5) Uiso 1 1 d .
O84 O 0.3003(11) 0.5298(10) 0.8326(7) 0.014(4) Uiso 1 1 d .
O85 O -0.0485(12) 0.9661(11) 0.5937(7) 0.018(5) Uiso 1 1 d .
O86 O 0.0525(11) 0.4981(10) 0.6649(7) 0.011(4) Uiso 1 1 d .
O87 O 0.5041(13) 1.0075(12) 0.7907(8) 0.029(5) Uiso 1 1 d .
O88 O 0.1745(12) 0.4449(11) 0.5807(7) 0.020(5) Uiso 1 1 d .
O89 O 0.2135(11) 1.0215(10) 0.7626(7) 0.011(4) Uiso 1 1 d .
O90 O 0.2090(11) 0.3762(10) 0.7718(7) 0.014(4) Uiso 1 1 d .
O91 O 0.3707(12) 0.7878(10) 0.8732(7) 0.016(4) Uiso 1 1 d .
O92 O 0.3488(12) 0.3917(11) 0.7736(8) 0.022(5) Uiso 1 1 d .
O93 O 0.0720(13) 0.6900(11) 0.5092(8) 0.023(5) Uiso 1 1 d .
O94 O 0.2952(12) 0.8786(10) 0.7463(7) 0.015(4) Uiso 1 1 d .
O95 O 0.0489(13) 0.8213(12) 0.5700(8) 0.025(5) Uiso 1 1 d .
O96 O 0.2375(14) 0.4335(12) 0.9612(8) 0.032(6) Uiso 1 1 d .
O97 O 0.0924(13) 1.0139(11) 0.5863(8) 0.025(5) Uiso 1 1 d .
O98 O 0.0447(14) 0.9086(13) 0.6566(8) 0.032(6) Uiso 1 1 d .
O99 O -0.0902(12) 0.9495(10) 0.7341(7) 0.015(4) Uiso 1 1 d .
O100 O 0.5970(12) 0.7762(11) 0.8609(7) 0.019(5) Uiso 1 1 d .
O101 O 0.3432(12) 0.4693(11) 0.6926(7) 0.020(5) Uiso 1 1 d .
O102 O 0.2414(13) 0.6867(12) 0.9582(8) 0.027(5) Uiso 1 1 d .
O103 O -0.1901(13) 1.0111(12) 0.6648(8) 0.027(5) Uiso 1 1 d .
O104 O 0.1778(12) 0.6409(10) 0.8240(7) 0.017(5) Uiso 1 1 d .
O105 O 0.3670(12) 0.6497(11) 0.8773(7) 0.021(5) Uiso 1 1 d .
O106 O 0.0064(12) 1.0273(11) 0.9355(7) 0.022(5) Uiso 1 1 d .
O107 O 0.3323(12) 0.8473(11) 0.5455(8) 0.023(5) Uiso 1 1 d .
O108 O 0.4883(14) 0.8682(13) 0.6415(9) 0.037(6) Uiso 1 1 d .
O109 O 0.1006(13) 0.8065(11) 1.0014(8) 0.024(5) Uiso 1 1 d .
O110 O 0.1766(12) 0.6904(11) 0.5749(7) 0.021(5) Uiso 1 1 d .
O111 O 0.6289(12) 0.7907(11) 0.9604(8) 0.022(5) Uani 1 1 d U
O112 O 0.5295(12) 0.8812(11) 1.0120(7) 0.020(5) Uani 1 1 d U
O113 O 0.1472(15) 0.6343(13) 0.2568(9) 0.039(6) Uani 1 1 d U
O114 O 0.3402(16) 0.8355(13) 1.1282(10) 0.047(7) Uani 1 1 d .
O115 O 0.6583(13) 1.0064(11) 0.8385(8) 0.022(5) Uani 1 1 d U
O116 O 0.3291(14) 0.7170(13) 1.1447(9) 0.034(6) Uani 1 1 d U
O117 O -0.0639(17) 0.6635(16) 0.4608(10) 0.053(7) Uani 1 1 d U
O118 O 0.1467(15) 0.6146(13) 0.3398(9) 0.036(6) Uani 1 1 d .
O119 O -0.1921(17) 0.7210(14) 0.4520(11) 0.055(8) Uani 1 1 d .
O120 O 0.6843(16) 0.8813(14) 0.8609(11) 0.055(8) Uani 1 1 d .
N1 N -0.0100(11) 0.6628(10) 0.3614(6) 0.017(4) Uani 1 1 d GU
C1 C -0.0924(11) 0.6869(11) 0.3770(7) 0.019(5) Uani 1 1 d GU
C2 C -0.1414(12) 0.7032(12) 0.3416(8) 0.033(6) Uani 1 1 d GU
H2 H -0.1985 0.7199 0.3524 0.039 Uiso 1 1 calc R
C3 C -0.1080(13) 0.6955(13) 0.2906(8) 0.031(6) Uani 1 1 d GU
H3 H -0.1419 0.7069 0.2661 0.037 Uiso 1 1 calc R
C4 C -0.0255(13) 0.6715(13) 0.2750(7) 0.036(6) Uani 1 1 d GU
H4 H -0.0024 0.6661 0.2397 0.043 Uiso 1 1 calc R
C5 C 0.0235(11) 0.6551(11) 0.3104(7) 0.022(5) Uani 1 1 d GU
C6 C 0.109(2) 0.633(2) 0.3006(14) 0.036(9) Uani 1 1 d U
C7 C -0.125(3) 0.693(2) 0.4348(14) 0.038(9) Uani 1 1 d U
N2 N 0.4682(10) 0.7786(7) 1.0576(6) 0.014(5) Uani 1 1 d GDU
C8 C 0.5389(10) 0.7496(9) 1.0202(6) 0.015(5) Uani 1 1 d GDU
C9 C 0.5713(10) 0.6685(9) 1.0073(7) 0.020(5) Uani 1 1 d GDU
H9 H 0.6190 0.6489 0.9819 0.024 Uiso 1 1 calc R
C10 C 0.5331(12) 0.6165(7) 1.0319(7) 0.027(6) Uani 1 1 d GDU
H10 H 0.5549 0.5618 1.0232 0.032 Uiso 1 1 calc R
C11 C 0.4624(11) 0.6456(9) 1.0694(7) 0.024(6) Uani 1 1 d GDU
H11 H 0.4366 0.6105 1.0860 0.029 Uiso 1 1 calc R
C12 C 0.4299(9) 0.7266(9) 1.0823(6) 0.018(5) Uani 1 1 d GDU
C13 C 0.5691(19) 0.8089(17) 0.9937(12) 0.020(7) Uani 1 1 d U
C14 C 0.361(2) 0.7655(19) 1.1239(12) 0.027(8) Uani 1 1 d U
C15 C 0.729(2) 0.912(2) 0.7736(13) 0.037(9) Uani 1 1 d U
H15A H 0.7289 0.9598 0.7552 0.056 Uiso 1 1 calc R
H15B H 0.6976 0.8854 0.7587 0.056 Uiso 1 1 calc R
H15C H 0.7844 0.8770 0.7711 0.056 Uiso 1 1 calc R
C16 C 0.689(2) 0.9352(18) 0.8315(12) 0.026(8) Uani 1 1 d U
O1W O 0.0362(15) 0.7763(14) 0.4167(9) 0.040(6) Uiso 1 1 d .
O2W O 0.5016(13) 0.8747(12) 1.1336(8) 0.026(5) Uiso 1 1 d .
O3W O 0.3839(13) 1.0182(12) 1.0013(8) 0.024(5) Uiso 1 1 d .
O4W O 0.4676(12) 1.0278(10) 1.0835(7) 0.017(4) Uiso 1 1 d .
O5W O 0.2497(13) 1.0015(12) 1.0804(8) 0.026(5) Uiso 1 1 d .
O6W O 0.0555(15) 0.5043(14) 0.3960(9) 0.044(7) Uiso 1 1 d .
O7W O 0.7499(16) 0.7067(14) 0.7901(10) 0.047(7) Uiso 1 1 d .
O8W O 0.8499(17) 0.6034(16) 0.8549(10) 0.055(8) Uiso 1 1 d .
O9W O 0.7928(14) 0.6713(12) 0.9548(8) 0.032(6) Uiso 1 1 d .
O10W O 0.7732(14) 0.8336(13) 0.9383(9) 0.035(6) Uiso 1 1 d .
O11W O 0.6825(15) 0.6295(14) 0.8887(9) 0.041(6) Uiso 1 1 d .
O12W O -0.1355(19) 1.2540(18) 0.8362(12) 0.075(10) Uiso 1 1 d .
O13W O -0.2522(18) 1.4006(17) 0.8430(12) 0.068(9) Uiso 1 1 d .
O14W O -0.345(2) 1.407(2) 0.7657(14) 0.097(12) Uiso 1 1 d .
O15W O -0.349(2) 1.253(2) 0.7581(14) 0.091(11) Uiso 1 1 d .
O16W O -0.237(2) 1.272(2) 0.6836(13) 0.085(11) Uiso 1 1 d .
O17W O -0.2135(18) 1.1421(17) 0.7891(12) 0.068(9) Uiso 1 1 d .
O18W O 0.210(2) 0.6593(19) 0.4240(12) 0.079(10) Uiso 1 1 d .
O19W O 0.0693(18) 0.5303(17) 0.5001(12) 0.069(9) Uiso 1 1 d .
O20W O 0.218(2) 0.512(2) 0.4189(14) 0.095(12) Uiso 1 1 d .
Na1 Na 0.1313(15) 1.0068(14) 1.0191(9) 0.108(8) Uiso 1 1 d .
Na2 Na -0.1764(14) 0.4846(14) 0.8091(9) 0.108(8) Uiso 1 1 d D
Na3 Na 0.6364(14) 0.7485(14) 1.1133(9) 0.104(7) Uiso 1 1 d .
Na4 Na 0.0836(15) 1.1010(14) 0.4956(9) 0.105(8) Uiso 1 1 d .
Na5 Na -0.3329(19) 0.7488(19) 0.5016(12) 0.152(11) Uiso 1 1 d .
Na6 Na 0.2594(16) 0.4915(16) 1.0577(10) 0.123(9) Uiso 1 1 d .
Na7 Na 0.1405(17) 0.8591(17) 0.4066(11) 0.133(10) Uiso 1 1 d .
O21W O 0.4399(14) 1.2037(16) 0.6424(11) 0.064(8) Uiso 1 1 d D
O22W O 0.6298(19) 0.7983(18) 0.7285(12) 0.075(10) Uiso 1 1 d .
O23W O 0.1281(15) 0.2837(14) 0.9025(9) 0.073(9) Uiso 1 1 d D
O24W O 0.9265(18) 0.8311(17) 0.9595(11) 0.067(9) Uiso 1 1 d .
O25W O 0.2321(13) 0.2527(13) 0.9587(8) 0.038(6) Uiso 1 1 d D
O26W O 0.0834(17) 0.4025(14) 0.9626(10) 0.063(8) Uiso 1 1 d D
O27W O 0.287(2) 0.235(2) 0.8167(15) 0.108(13) Uiso 1 1 d .
O28W O 0.106(2) 0.621(2) 1.0361(16) 0.116(14) Uiso 1 1 d .
O29W O -0.280(2) 0.557(2) 0.7758(13) 0.087(11) Uiso 1 1 d .
O30W O -0.121(2) 0.632(2) 0.5568(15) 0.110(13) Uiso 1 1 d .
O31W O 0.915(2) 0.521(2) 0.9346(13) 0.088(11) Uiso 1 1 d .
O32W O 0.391(2) 0.886(2) 1.2350(14) 0.097(12) Uiso 1 1 d .
O33W O -0.162(3) 1.159(2) 0.9082(16) 0.122(15) Uiso 1 1 d .
O34W O 0.243(2) 0.769(2) 0.4744(14) 0.090(11) Uiso 1 1 d .
O35W O -0.079(2) 0.387(2) 0.8542(15) 0.127(15) Uiso 1 1 d D
O36W O 0.457(3) 1.192(3) 0.7440(17) 0.126(15) Uiso 1 1 d .
O37W O 0.178(4) 1.195(4) 0.456(2) 0.13(2) Uiso 0.75 1 d P
O38W O 0.213(3) 0.406(3) 0.329(2) 0.157(19) Uiso 1 1 d .
O39W O -0.324(4) 1.476(4) 0.678(2) 0.14(2) Uiso 0.75 1 d P

loop_
_atom_site_aniso_label
_atom_site_aniso_U_11
_atom_site_aniso_U_22
_atom_site_aniso_U_33
_atom_site_aniso_U_23
_atom_site_aniso_U_13
_atom_site_aniso_U_12
Pr1 0.0187(11) 0.0140(8) 0.0180(9) 0.0006(6) -0.0048(7) -0.0102(7)
Pr2 0.0186(11) 0.0263(9) 0.0250(10) -0.0038(7) -0.0036(8) -0.0110(8)
Pr3 0.0392(15) 0.0284(11) 0.0429(13) 0.0098(9) -0.0019(10) -0.0139(10)
Pr4 0.0577(16) 0.0364(11) 0.0209(11) 0.0034(8) -0.0147(10) -0.0309(11)
W1 0.0222(8) 0.0159(6) 0.0180(7) 0.0038(5) -0.0069(5) -0.0115(6)
W2 0.0236(8) 0.0147(6) 0.0183(7) 0.0018(5) -0.0082(5) -0.0106(6)
W3 0.0269(9) 0.0139(6) 0.0188(7) 0.0009(5) -0.0096(6) -0.0106(6)
W4 0.0245(8) 0.0192(6) 0.0187(7) -0.0005(5) -0.0064(6) -0.0148(6)
W5 0.0240(8) 0.0144(6) 0.0228(7) 0.0016(5) -0.0128(6) -0.0096(6)
W6 0.0279(9) 0.0117(6) 0.0206(7) 0.0019(5) -0.0095(6) -0.0082(6)
W7 0.0272(9) 0.0142(6) 0.0271(8) 0.0052(5) -0.0127(6) -0.0110(6)
W8 0.0265(9) 0.0129(6) 0.0302(8) -0.0029(5) -0.0069(6) -0.0100(6)
W9 0.0165(8) 0.0170(6) 0.0332(8) -0.0004(5) -0.0117(6) -0.0082(6)
W10 0.0198(8) 0.0134(6) 0.0191(7) 0.0002(5) -0.0080(5) -0.0070(5)
W11 0.0179(8) 0.0185(6) 0.0167(7) 0.0014(5) -0.0054(5) -0.0106(5)
W12 0.0242(9) 0.0165(6) 0.0270(8) 0.0013(5) -0.0093(6) -0.0127(6)
W13 0.0242(9) 0.0220(7) 0.0248(8) -0.0015(5) -0.0033(6) -0.0143(6)
W14 0.0292(9) 0.0163(6) 0.0259(8) 0.0024(5) -0.0098(6) -0.0156(6)
W15 0.0279(9) 0.0137(6) 0.0314(8) 0.0065(5) -0.0174(6) -0.0095(6)
W16 0.0313(9) 0.0199(6) 0.0161(7) 0.0002(5) -0.0031(6) -0.0150(6)
W17 0.0332(9) 0.0178(6) 0.0179(7) 0.0050(5) -0.0085(6) -0.0150(6)
W18 0.0193(8) 0.0148(6) 0.0170(7) 0.0022(5) -0.0059(5) -0.0068(5)
W19 0.0268(9) 0.0200(6) 0.0200(7) -0.0034(5) -0.0012(6) -0.0125(6)
W20 0.0265(9) 0.0245(7) 0.0191(7) 0.0032(5) -0.0111(6) -0.0152(6)
W21 0.0278(9) 0.0144(6) 0.0203(7) 0.0043(5) -0.0099(6) -0.0090(6)
W22 0.0295(9) 0.0178(6) 0.0194(7) -0.0023(5) -0.0050(6) -0.0141(6)
W23 0.0307(9) 0.0156(6) 0.0228(7) 0.0038(5) -0.0080(6) -0.0148(6)
W24 0.0229(9) 0.0130(6) 0.0377(8) -0.0009(5) -0.0113(6) -0.0053(6)
W25 0.0229(9) 0.0131(6) 0.0432(9) 0.0023(5) -0.0157(7) -0.0063(6)
W26 0.0195(8) 0.0186(6) 0.0336(8) -0.0034(5) -0.0040(6) -0.0088(6)
W27 0.0243(9) 0.0175(6) 0.0296(8) -0.0053(5) -0.0027(6) -0.0085(6)
W28 0.0352(9) 0.0220(7) 0.0148(7) 0.0016(5) -0.0089(6) -0.0164(6)
W29 0.0357(9) 0.0233(7) 0.0146(7) 0.0053(5) -0.0114(6) -0.0173(6)
W30 0.0273(9) 0.0229(7) 0.0195(7) 0.0053(5) -0.0131(6) -0.0127(6)
P1 0.013(5) 0.019(4) 0.013(4) 0.001(3) 0.001(3) -0.007(3)
P2 0.023(5) 0.012(4) 0.013(4) 0.006(3) -0.006(3) -0.007(3)
P3 0.014(4) 0.015(3) 0.019(3) 0.000(3) -0.008(3) -0.010(3)
P4 0.019(5) 0.015(4) 0.027(5) 0.001(3) -0.009(4) -0.011(4)
P5 0.017(5) 0.013(4) 0.022(4) 0.006(3) -0.008(3) -0.007(3)
Na11 0.060(8) 0.051(7) 0.064(8) 0.006(6) -0.024(6) -0.022(6)
O211 0.060(8) 0.051(7) 0.064(8) 0.006(6) -0.024(6) -0.022(6)
Na12 0.066(8) 0.055(8) 0.067(8) 0.003(6) -0.021(6) -0.024(6)
O212 0.066(8) 0.055(8) 0.067(8) 0.003(6) -0.021(6) -0.024(6)
O111 0.018(9) 0.018(8) 0.027(9) 0.004(7) 0.002(7) -0.007(7)
O112 0.027(9) 0.017(8) 0.021(8) 0.001(6) -0.011(7) -0.012(7)
O113 0.044(10) 0.035(9) 0.039(10) 0.002(7) 0.004(8) -0.022(8)
O114 0.06(2) 0.018(13) 0.053(18) 0.006(11) 0.012(14) -0.016(12)
O115 0.028(9) 0.016(8) 0.026(9) 0.012(6) -0.006(7) -0.012(7)
O116 0.037(10) 0.037(9) 0.037(9) 0.002(7) -0.002(7) -0.025(8)
O117 0.056(11) 0.061(11) 0.052(11) -0.002(8) -0.018(8) -0.029(8)
O118 0.042(18) 0.041(14) 0.033(15) 0.003(11) -0.018(12) -0.021(12)
O119 0.04(2) 0.026(14) 0.08(2) 0.002(13) -0.004(16) 0.002(13)
O120 0.06(2) 0.022(14) 0.07(2) -0.018(13) -0.005(15) 0.002(13)
N1 0.017(6) 0.015(6) 0.019(5) 0.000(4) 0.000(4) -0.009(4)
C1 0.019(8) 0.010(9) 0.023(8) -0.008(8) -0.004(6) 0.001(7)
C2 0.029(8) 0.032(11) 0.038(8) -0.004(8) -0.015(6) -0.006(8)
C3 0.037(8) 0.031(10) 0.030(8) 0.003(8) -0.018(7) -0.012(8)
C4 0.040(9) 0.036(11) 0.032(8) 0.005(8) -0.011(7) -0.013(8)
C5 0.027(8) 0.021(10) 0.021(8) -0.001(8) -0.001(6) -0.014(8)
C6 0.039(12) 0.038(11) 0.036(12) 0.001(9) 0.000(9) -0.020(9)
C7 0.039(13) 0.037(12) 0.036(12) 0.000(9) -0.011(9) -0.009(9)
N2 0.011(8) 0.021(7) 0.011(8) 0.006(6) -0.007(6) -0.002(6)
C8 0.018(9) 0.017(7) 0.014(9) 0.002(7) -0.012(6) -0.005(7)
C9 0.022(6) 0.018(6) 0.021(7) -0.002(4) -0.006(4) -0.007(4)
C10 0.026(10) 0.023(8) 0.032(10) 0.009(7) -0.008(7) -0.007(7)
C11 0.027(10) 0.024(7) 0.022(10) 0.004(7) -0.009(7) -0.009(7)
C12 0.024(10) 0.021(7) 0.014(9) 0.003(7) -0.010(7) -0.010(7)
C13 0.016(11) 0.025(10) 0.022(10) -0.002(8) -0.006(8) -0.008(8)
C14 0.026(11) 0.028(11) 0.029(11) 0.009(8) -0.006(8) -0.010(8)
C15 0.038(12) 0.038(12) 0.034(12) -0.002(8) -0.006(9) -0.011(9)
C16 0.024(11) 0.023(10) 0.029(11) 0.010(8) -0.011(8) -0.004(8)

loop_
_atom_type_symbol
_atom_type_description
_atom_type_scat_dispersion_real
_atom_type_scat_dispersion_imag
_atom_type_scat_source
C C 0.0033 0.0016 'International Tables Vol C Tables 4.2.6.8 and 6.1.1.4'
H H 0.0000 0.0000 'International Tables Vol C Tables 4.2.6.8 and 6.1.1.4'
N N 0.0061 0.0033 'International Tables Vol C Tables 4.2.6.8 and 6.1.1.4'
O O 0.0106 0.0060 'International Tables Vol C Tables 4.2.6.8 and 6.1.1.4'
P P 0.1023 0.0942 'International Tables Vol C Tables 4.2.6.8 and 6.1.1.4'
W W -0.8490 6.8722 'International Tables Vol C Tables 4.2.6.8 and 6.1.1.4'
Na Na 0.0362 0.0249 'International Tables Vol C Tables 4.2.6.8 and 6.1.1.4'
Pr Pr -0.2180 2.8214 'International Tables Vol C Tables 4.2.6.8 and 6.1.1.4'

loop_
_geom_angle_atom_site_label_1
_geom_angle_atom_site_label_2
_geom_angle_atom_site_label_3
_geom_angle
_geom_angle_site_symmetry_1
_geom_angle_site_symmetry_3
O114 Pr1 O53 76.1(8) . .
O114 Pr1 O115 74.3(7) . 2_677
O53 Pr1 O115 131.9(7) . 2_677
O114 Pr1 O112 124.0(7) . .
O53 Pr1 O112 88.1(7) . .
O115 Pr1 O112 140.0(7) 2_677 .
O114 Pr1 O5W 81.3(8) . .
O53 Pr1 O5W 67.7(7) . .
O115 Pr1 O5W 71.0(7) 2_677 .
O112 Pr1 O5W 140.6(7) . .
O114 Pr1 N2 62.3(6) . .
O53 Pr1 N2 67.4(6) . .
O115 Pr1 N2 126.0(6) 2_677 .
O112 Pr1 N2 62.0(5) . .
O5W Pr1 N2 127.2(6) . .
O114 Pr1 O4W 140.5(8) . .
O53 Pr1 O4W 143.0(6) . .
O115 Pr1 O4W 72.0(6) 2_677 .
O112 Pr1 O4W 74.5(6) . .
O5W Pr1 O4W 106.2(6) . .
N2 Pr1 O4W 126.4(6) . .
O114 Pr1 O3W 145.2(8) . .
O53 Pr1 O3W 74.2(7) . .
O115 Pr1 O3W 114.0(6) 2_677 .
O112 Pr1 O3W 72.7(6) . .
O5W Pr1 O3W 71.0(7) . .
N2 Pr1 O3W 120.0(6) . .
O4W Pr1 O3W 69.6(6) . .
O114 Pr1 O2W 78.8(8) . .
O53 Pr1 O2W 137.5(7) . .
O115 Pr1 O2W 70.7(7) 2_677 .
O112 Pr1 O2W 78.3(6) . .
O5W Pr1 O2W 140.3(7) . .
N2 Pr1 O2W 70.7(6) . .
O4W Pr1 O2W 71.1(6) . .
O3W Pr1 O2W 136.0(7) . .
O111 Pr2 O120 84.4(8) . .
O111 Pr2 O30 143.2(6) . 1_655
O120 Pr2 O30 79.0(8) . 1_655
O111 Pr2 O9W 75.4(7) . .
O120 Pr2 O9W 138.4(8) . .
O30 Pr2 O9W 95.9(7) 1_655 .
O111 Pr2 O100 71.1(7) . .
O120 Pr2 O100 69.4(8) . .
O30 Pr2 O100 130.3(6) 1_655 .
O9W Pr2 O100 133.1(7) . .
O111 Pr2 O10W 71.3(7) . .
O120 Pr2 O10W 69.1(9) . .
O30 Pr2 O10W 72.2(7) 1_655 .
O9W Pr2 O10W 70.0(7) . .
O100 Pr2 O10W 125.6(7) . .
O111 Pr2 O11W 83.5(7) . .
O120 Pr2 O11W 136.0(9) . .
O30 Pr2 O11W 130.3(7) 1_655 .
O9W Pr2 O11W 77.8(8) . .
O100 Pr2 O11W 66.7(7) . .
O10W Pr2 O11W 143.0(8) . .
O111 Pr2 O7W 140.8(8) . .
O120 Pr2 O7W 86.8(8) . .
O30 Pr2 O7W 70.9(7) 1_655 .
O9W Pr2 O7W 130.9(7) . .
O100 Pr2 O7W 70.0(7) . .
O10W Pr2 O7W 139.0(8) . .
O11W Pr2 O7W 76.8(8) . .
O111 Pr2 O8W 132.9(7) . .
O120 Pr2 O8W 142.5(8) . .
O30 Pr2 O8W 68.1(7) 1_655 .
O9W Pr2 O8W 65.0(8) . .
O100 Pr2 O8W 119.8(7) . .
O10W Pr2 O8W 114.5(8) . .
O11W Pr2 O8W 64.7(8) . .
O7W Pr2 O8W 66.2(8) . .
O113 Pr3 O12W 80.1(10) 2_576 .
O113 Pr3 O116 136.2(7) 2_576 2_577
O12W Pr3 O116 82.4(9) . 2_577
O113 Pr3 O15W 138.3(10) 2_576 .
O12W Pr3 O15W 141.6(11) . .
O116 Pr3 O15W 67.9(10) 2_577 .
O113 Pr3 O17W 138.9(9) 2_576 .
O12W Pr3 O17W 80.0(10) . .
O116 Pr3 O17W 75.5(9) 2_577 .
O15W Pr3 O17W 69.6(11) . .
O113 Pr3 O16W 82.2(10) 2_576 .
O12W Pr3 O16W 142.9(11) . .
O116 Pr3 O16W 131.1(9) 2_577 .
O15W Pr3 O16W 63.6(11) . .
O17W Pr3 O16W 92.7(10) . .
O113 Pr3 O14W 82.4(10) 2_576 .
O12W Pr3 O14W 131.6(11) . .
O116 Pr3 O14W 80.0(10) 2_577 .
O15W Pr3 O14W 67.9(12) . .
O17W Pr3 O14W 136.4(11) . .
O16W Pr3 O14W 77.1(11) . .
O113 Pr3 O20 69.6(7) 2_576 .
O12W Pr3 O20 72.4(8) . .
O116 Pr3 O20 140.1(7) 2_577 .
O15W Pr3 O20 116.0(9) . .
O17W Pr3 O20 70.2(8) . .
O16W Pr3 O20 71.0(9) . .
O14W Pr3 O20 139.7(9) . .
O113 Pr3 O13W 69.1(8) 2_576 .
O12W Pr3 O13W 65.2(10) . .
O116 Pr3 O13W 67.1(8) 2_577 .
O15W Pr3 O13W 119.7(10) . .
O17W Pr3 O13W 131.1(10) . .
O16W Pr3 O13W 135.7(10) . .
O14W Pr3 O13W 66.5(11) . .
O20 Pr3 O13W 124.3(8) . .
O113 Pr3 Na2 36.9(6) 2_576 1_565
O12W Pr3 Na2 69.9(8) . 1_565
O116 Pr3 Na2 99.4(6) 2_577 1_565
O15W Pr3 Na2 136.7(9) . 1_565
O17W Pr3 Na2 149.9(8) . 1_565
O16W Pr3 Na2 111.6(8) . 1_565
O14W Pr3 Na2 69.2(9) . 1_565
O20 Pr3 Na2 100.2(5) . 1_565
O13W Pr3 Na2 32.3(7) . 1_565
O117 Pr4 O118 127.1(9) . .
O117 Pr4 O93 79.9(8) . .
O118 Pr4 O93 140.7(7) . .
O117 Pr4 O6W 82.2(8) . .
O118 Pr4 O6W 78.3(8) . .
O93 Pr4 O6W 138.9(7) . .
O117 Pr4 N1 64.4(8) . .
O118 Pr4 N1 62.7(7) . .
O93 Pr4 N1 131.4(6) . .
O6W Pr4 N1 69.7(7) . .
O117 Pr4 O19W 77.3(10) . .
O118 Pr4 O19W 136.2(9) . .
O93 Pr4 O19W 70.9(8) . .
O6W Pr4 O19W 69.2(9) . .
N1 Pr4 O19W 126.4(8) . .
O117 Pr4 O18W 146.4(9) . .
O118 Pr4 O18W 72.0(9) . .
O93 Pr4 O18W 71.6(9) . .
O6W Pr4 O18W 131.2(9) . .
N1 Pr4 O18W 124.0(9) . .
O19W Pr4 O18W 108.8(10) . .
O117 Pr4 O1W 78.6(8) . .
O118 Pr4 O1W 85.3(7) . .
O93 Pr4 O1W 71.7(7) . .
O6W Pr4 O1W 139.4(8) . .
N1 Pr4 O1W 69.7(7) . .
O19W Pr4 O1W 138.3(8) . .
O18W Pr4 O1W 75.7(9) . .
O117 Pr4 O20W 145.7(10) . .
O118 Pr4 O20W 72.2(10) . .
O93 Pr4 O20W 101.8(10) . .
O6W Pr4 O20W 74.2(10) . .
N1 Pr4 O20W 126.3(9) . .
O19W Pr4 O20W 71.3(10) . .
O18W Pr4 O20W 60.5(11) . .
O1W Pr4 O20W 134.9(9) . .
O72 W1 O38 100.6(9) . .
O72 W1 O47 97.1(9) . .
O38 W1 O47 162.3(8) . .
O72 W1 O12 98.6(9) . .
O38 W1 O12 89.5(8) . .
O47 W1 O12 87.7(8) . .
O72 W1 O8 97.5(8) . .
O38 W1 O8 87.0(8) . .
O47 W1 O8 91.0(8) . .
O12 W1 O8 163.9(8) . .
O72 W1 O104 178.9(8) . .
O38 W1 O104 79.7(7) . .
O47 W1 O104 82.6(8) . .
O12 W1 O104 82.5(7) . .
O8 W1 O104 81.5(7) . .
O109 W2 O8 99.4(9) . .
O109 W2 O25 98.9(9) . .
O8 W2 O25 94.5(9) . .
O109 W2 O62 95.1(9) . .
O8 W2 O62 165.3(8) . .
O25 W2 O62 85.4(9) . .
O109 W2 O102 97.0(9) . .
O8 W2 O102 90.8(8) . .
O25 W2 O102 162.2(9) . .
O62 W2 O102 85.1(9) . .
O109 W2 O22 176.8(9) . .
O8 W2 O22 83.2(8) . .
O25 W2 O22 82.5(8) . .
O62 W2 O22 82.1(8) . .
O102 W2 O22 81.3(8) . .
O46 W3 O4 102.6(9) . .
O46 W3 O48 100.9(9) . .
O4 W3 O48 91.7(8) . .
O46 W3 O52 98.1(9) . .
O4 W3 O52 97.2(9) . .
O48 W3 O52 156.7(8) . .
O46 W3 O23 91.6(8) . .
O4 W3 O23 165.3(8) . .
O48 W3 O23 81.6(8) . .
O52 W3 O23 84.6(8) . .
O46 W3 O69 168.0(9) . .
O4 W3 O69 86.9(7) . .
O48 W3 O69 85.9(7) . .
O52 W3 O69 73.2(8) . .
O23 W3 O69 79.6(7) . .
O74 W4 O42 101.4(9) . .
O74 W4 O13 100.4(8) . .
O42 W4 O13 92.1(8) . .
O74 W4 O86 99.7(8) . .
O42 W4 O86 96.8(8) . .
O13 W4 O86 155.9(8) . .
O74 W4 O15 92.2(8) . .
O42 W4 O15 166.2(8) . .
O13 W4 O15 82.9(8) . .
O86 W4 O15 83.2(7) . .
O74 W4 O40 168.3(8) . .
O42 W4 O40 88.7(8) . .
O13 W4 O40 84.9(8) . .
O86 W4 O40 73.1(7) . .
O15 W4 O40 78.0(8) . .
O53 W5 O23 101.3(9) . .
O53 W5 O62 103.6(9) . .
O23 W5 O62 94.7(9) . .
O53 W5 O43 95.8(9) . .
O23 W5 O43 93.8(8) . .
O62 W5 O43 156.9(8) . .
O53 W5 O9 91.1(8) . .
O23 W5 O9 167.6(8) . .
O62 W5 O9 83.1(8) . .
O43 W5 O9 84.0(7) . .
O53 W5 O91 165.5(9) . .
O23 W5 O91 88.6(7) . .
O62 W5 O91 85.9(8) . .
O43 W5 O91 72.9(8) . .
O9 W5 O91 79.1(7) . .
O56 W6 O44 101.4(10) . .
O56 W6 O6 102.6(8) . .
O44 W6 O6 97.4(9) . .
O56 W6 O31 98.6(9) . .
O44 W6 O31 96.0(9) . .
O6 W6 O31 152.0(8) . .
O56 W6 O4 89.8(8) . .
O44 W6 O4 168.8(8) . .
O6 W6 O4 79.1(7) . .
O31 W6 O4 83.1(8) . .
O56 W6 O89 166.9(9) . .
O44 W6 O89 89.4(8) . .
O6 W6 O89 83.1(7) . .
O31 W6 O89 72.6(7) . .
O4 W6 O89 79.7(7) . .
O96 W7 O1 102.2(10) . .
O96 W7 O38 102.2(9) . .
O1 W7 O38 93.3(8) . .
O96 W7 O83 99.1(9) . .
O1 W7 O83 96.9(8) . .
O38 W7 O83 153.8(8) . .
O96 W7 O39 90.8(9) . .
O1 W7 O39 166.4(8) . .
O38 W7 O39 80.1(8) . .
O83 W7 O39 84.7(8) . .
O96 W7 O84 166.6(8) . .
O1 W7 O84 89.0(8) . .
O38 W7 O84 84.1(7) . .
O83 W7 O84 72.1(7) . .
O39 W7 O84 78.7(7) . .
O67 W8 O64 101.7(9) . .
O67 W8 O101 102.5(9) . .
O64 W8 O101 95.3(9) . .
O67 W8 O90 97.3(9) . .
O64 W8 O90 96.7(9) . .
O101 W8 O90 154.1(8) . .
O67 W8 O92 92.0(9) . .
O64 W8 O92 166.3(8) . .
O101 W8 O92 80.9(8) . .
O90 W8 O92 82.0(8) . .
O67 W8 O61 167.1(9) . .
O64 W8 O61 88.5(8) . .
O101 W8 O61 84.2(8) . .
O90 W8 O61 73.4(7) . .
O92 W8 O61 78.0(8) . .
O100 W9 O18 98.3(9) . .
O100 W9 O43 97.1(9) . .
O18 W9 O43 98.1(8) . .
O100 W9 O55 101.3(9) . .
O18 W9 O55 88.7(9) . .
O43 W9 O55 159.3(9) . .
O100 W9 O10 94.3(9) . .
O18 W9 O10 166.0(9) . .
O43 W9 O10 86.3(8) . .
O55 W9 O10 82.9(8) . .
O100 W9 O91 171.1(8) . .
O18 W9 O91 86.2(8) . .
O43 W9 O91 74.6(8) . .
O55 W9 O91 86.4(8) . .
O10 W9 O91 82.1(7) . .
O106 W10 O25 99.0(9) . .
O106 W10 O6 98.8(8) . .
O25 W10 O6 161.7(9) . .
O106 W10 O26 97.6(9) . .
O25 W10 O26 92.4(9) . .
O6 W10 O26 89.1(8) . .
O106 W10 O48 97.4(9) . .
O25 W10 O48 88.5(9) . .
O6 W10 O48 85.4(8) . .
O26 W10 O48 164.7(8) . .
O106 W10 O14 178.3(9) . .
O25 W10 O14 81.9(8) . .
O6 W10 O14 80.4(7) . .
O26 W10 O14 80.9(8) . .
O48 W10 O14 84.1(7) . .
O30 W11 O47 96.0(9) . .
O30 W11 O71 96.3(9) . .
O47 W11 O71 167.2(9) . .
O30 W11 O11 99.5(8) . .
O47 W11 O11 91.3(9) . .
O71 W11 O11 90.0(8) . .
O30 W11 O13 94.7(8) . .
O47 W11 O13 88.7(8) . .
O71 W11 O13 86.9(8) . .
O11 W11 O13 165.7(8) . .
O30 W11 O76 177.6(7) . .
O47 W11 O76 84.9(8) . .
O71 W11 O76 82.7(8) . .
O11 W11 O76 82.7(7) . .
O13 W11 O76 83.1(7) . .
O87 W12 O10 102.4(10) . .
O87 W12 O27 101.8(9) . .
O10 W12 O27 91.7(9) . .
O87 W12 O52 96.9(9) . .
O10 W12 O52 94.6(9) . .
O27 W12 O52 158.6(9) . .
O87 W12 O19 92.7(9) . .
O10 W12 O19 164.6(8) . .
O27 W12 O19 82.6(8) . .
O52 W12 O19 86.1(8) . .
O87 W12 O69 167.6(8) . .
O10 W12 O69 86.9(8) . .
O27 W12 O69 86.0(8) . .
O52 W12 O69 73.9(8) . .
O19 W12 O69 78.5(7) . .
O108 W13 O16 96.2(9) . .
O108 W13 O32 97.1(10) . .
O16 W13 O32 166.5(8) . .
O108 W13 O21 96.5(10) . .
O16 W13 O21 91.7(8) . .
O32 W13 O21 89.4(9) . .
O108 W13 O27 97.4(10) . .
O16 W13 O27 88.6(8) . .
O32 W13 O27 87.1(8) . .
O21 W13 O27 165.9(8) . .
O108 W13 O94 177.7(9) . .
O16 W13 O94 82.4(7) . .
O32 W13 O94 84.4(7) . .
O21 W13 O94 81.7(8) . .
O27 W13 O94 84.4(8) . .
O2 W14 O39 101.6(10) . .
O2 W14 O12 103.3(10) . .
O39 W14 O12 91.5(9) . .
O2 W14 O90 99.5(9) . .
O39 W14 O90 95.0(8) . .
O12 W14 O90 154.4(8) . .
O2 W14 O42 93.8(10) . .
O39 W14 O42 164.2(8) . .
O12 W14 O42 81.3(8) . .
O90 W14 O42 86.0(8) . .
O2 W14 O61 170.1(9) . .
O39 W14 O61 85.6(8) . .
O12 W14 O61 83.2(8) . .
O90 W14 O61 72.8(7) . .
O42 W14 O61 79.6(8) . .
O59 W15 O102 101.4(10) . .
O59 W15 O9 101.8(9) . .
O102 W15 O9 91.9(9) . .
O59 W15 O78 102.0(9) . .
O102 W15 O78 153.4(9) . .
O9 W15 O78 95.5(8) . .
O59 W15 O1 93.6(9) . .
O102 W15 O1 81.5(9) . .
O9 W15 O1 164.3(8) . .
O78 W15 O1 84.6(8) . .
O59 W15 O105 170.4(9) . .
O102 W15 O105 83.1(8) . .
O9 W15 O105 86.5(8) . .
O78 W15 O105 71.9(7) . .
O1 W15 O105 78.6(7) . .
O107 W16 O21 99.2(10) . .
O107 W16 O3 96.9(9) . .
O21 W16 O3 91.5(9) . .
O107 W16 O33 95.7(8) . .
O21 W16 O33 90.7(8) . .
O3 W16 O33 166.7(8) . .
O107 W16 O81 94.4(9) . .
O21 W16 O81 166.2(9) . .
O3 W16 O81 89.0(8) . .
O33 W16 O81 85.8(8) . .
O107 W16 O66 177.5(9) . .
O21 W16 O66 81.9(8) . .
O3 W16 O66 85.3(7) . .
O33 W16 O66 82.0(7) . .
O81 W16 O66 84.4(8) . .
O68 W17 O49 101.5(9) . .
O68 W17 O33 102.9(9) . .
O49 W17 O33 93.4(8) . .
O68 W17 O24 96.2(9) . .
O49 W17 O24 97.2(8) . .
O33 W17 O24 155.8(8) . .
O68 W17 O97 91.2(10) . .
O49 W17 O97 166.8(8) . .
O33 W17 O97 80.0(8) . .
O24 W17 O97 85.0(8) . .
O68 W17 O79 166.5(10) . .
O49 W17 O79 89.1(8) . .
O33 W17 O79 84.6(7) . .
O24 W17 O79 73.9(7) . .
O97 W17 O79 79.0(8) . .
O50 W18 O26 99.3(9) . .
O50 W18 O11 98.2(8) . .
O26 W18 O11 93.2(9) . .
O50 W18 O51 97.5(8) . .
O26 W18 O51 92.1(9) . .
O11 W18 O51 162.4(8) . .
O50 W18 O99 94.1(8) . .
O26 W18 O99 166.4(8) . .
O11 W18 O99 87.4(8) . .
O51 W18 O99 83.5(8) . .
O50 W18 O54 177.0(8) . .
O26 W18 O54 83.7(8) . .
O11 W18 O54 82.0(8) . .
O51 W18 O54 82.0(7) . .
O99 W18 O54 82.9(7) . .
O58 W19 O77 99.8(10) . .
O58 W19 O3 95.7(9) . .
O77 W19 O3 92.6(8) . .
O58 W19 O7 96.6(9) . .
O77 W19 O7 92.5(8) . .
O3 W19 O7 165.7(8) . .
O58 W19 O110 95.2(10) . .
O77 W19 O110 164.9(8) . .
O3 W19 O110 88.0(8) . .
O7 W19 O110 83.7(8) . .
O58 W19 O37 176.3(10) . .
O77 W19 O37 83.9(8) . .
O3 W19 O37 84.2(7) . .
O7 W19 O37 83.1(7) . .
O110 W19 O37 81.1(8) . .
O41 W20 O15 101.8(9) . .
O41 W20 O71 104.9(9) . .
O15 W20 O71 90.6(9) . .
O41 W20 O75 98.6(9) . .
O15 W20 O75 96.2(8) . .
O71 W20 O75 153.6(8) . .
O41 W20 O82 94.3(8) . .
O15 W20 O82 163.2(9) . .
O71 W20 O82 80.6(8) . .
O75 W20 O82 86.0(7) . .
O41 W20 O80 168.3(8) . .
O15 W20 O80 85.3(8) . .
O71 W20 O80 84.1(8) . .
O75 W20 O80 71.2(7) . .
O82 W20 O80 79.6(7) . .
O20 W21 O17 102.8(9) . .
O20 W21 O51 103.6(9) . .
O17 W21 O51 88.3(9) . .
O20 W21 O24 98.3(8) . .
O17 W21 O24 95.6(8) . .
O51 W21 O24 156.3(8) . .
O20 W21 O44 94.5(9) . .
O17 W21 O44 162.4(8) . .
O51 W21 O44 84.2(8) . .
O24 W21 O44 85.2(8) . .
O20 W21 O79 171.1(8) . .
O17 W21 O79 82.5(8) . .
O51 W21 O79 83.4(8) . .
O24 W21 O79 74.0(7) . .
O44 W21 O79 80.8(8) . .
O88 W22 O36 98.9(9) . .
O88 W22 O7 100.9(9) . .
O36 W22 O7 88.4(8) . .
O88 W22 O86 99.5(8) . .
O36 W22 O86 96.1(8) . .
O7 W22 O86 158.2(8) . .
O88 W22 O64 95.0(8) . .
O36 W22 O64 165.7(7) . .
O7 W22 O64 85.8(8) . .
O86 W22 O64 84.7(8) . .
O88 W22 O40 172.0(8) . .
O36 W22 O40 86.0(8) . .
O7 W22 O40 85.5(7) . .
O86 W22 O40 73.6(7) . .
O64 W22 O40 80.5(7) . .
O70 W23 O19 103.5(9) . .
O70 W23 O32 102.9(9) . .
O19 W23 O32 89.5(8) . .
O70 W23 O31 99.2(9) . .
O19 W23 O31 95.5(9) . .
O32 W23 O31 155.5(8) . .
O70 W23 O49 91.7(8) . .
O19 W23 O49 164.7(7) . .
O32 W23 O49 85.0(8) . .
O31 W23 O49 84.0(8) . .
O70 W23 O89 168.0(8) . .
O19 W23 O89 85.8(8) . .
O32 W23 O89 84.6(7) . .
O31 W23 O89 71.9(7) . .
O49 W23 O89 79.5(7) . .
O45 W24 O92 100.2(10) . .
O45 W24 O63 101.9(10) . .
O92 W24 O63 92.3(9) . .
O45 W24 O83 99.5(9) . .
O92 W24 O83 95.6(9) . .
O63 W24 O83 155.4(8) . .
O45 W24 O5 97.3(10) . .
O92 W24 O5 162.1(9) . .
O63 W24 O5 80.4(9) . .
O83 W24 O5 85.1(8) . .
O45 W24 O84 171.0(9) . .
O92 W24 O84 84.6(8) . .
O63 W24 O84 85.4(8) . .
O83 W24 O84 72.2(7) . .
O5 W24 O84 78.6(8) . .
O57 W25 O5 103.8(10) . .
O57 W25 O78 99.9(9) . .
O5 W25 O78 96.9(9) . .
O57 W25 O28 99.6(9) . .
O5 W25 O28 90.9(9) . .
O78 W25 O28 156.6(8) . .
O57 W25 O18 89.3(9) . .
O5 W25 O18 165.1(9) . .
O78 W25 O18 87.5(7) . .
O28 W25 O18 79.8(8) . .
O57 W25 O105 167.4(8) . .
O5 W25 O105 86.9(9) . .
O78 W25 O105 72.0(7) . .
O28 W25 O105 86.5(8) . .
O18 W25 O105 80.9(8) . .
O65 W26 O28 96.7(11) . .
O65 W26 O35 96.3(10) . .
O28 W26 O35 88.6(9) . .
O65 W26 O16 95.8(10) . .
O28 W26 O16 167.5(8) . .
O35 W26 O16 90.8(8) . .
O65 W26 O55 95.3(10) . .
O28 W26 O55 89.2(9) . .
O35 W26 O55 168.3(9) . .
O16 W26 O55 88.8(8) . .
O65 W26 O29 179.3(9) . .
O28 W26 O29 83.7(8) . .
O35 W26 O29 84.3(7) . .
O16 W26 O29 83.8(7) . .
O55 W26 O29 84.1(8) . .
O60 W27 O35 96.6(9) . .
O60 W27 O101 98.4(9) . .
O35 W27 O101 165.0(8) . .
O60 W27 O77 96.7(9) . .
O35 W27 O77 89.5(8) . .
O101 W27 O77 88.6(8) . .
O60 W27 O63 98.2(9) . .
O35 W27 O63 89.2(9) . .
O101 W27 O63 88.8(9) . .
O77 W27 O63 165.1(8) . .
O60 W27 O34 178.7(9) . .
O35 W27 O34 83.3(8) . .
O101 W27 O34 81.7(7) . .
O77 W27 O34 82.0(7) . .
O63 W27 O34 83.1(8) . .
O93 W28 O95 101.0(9) . .
O93 W28 O110 101.3(9) . .
O95 W28 O110 96.0(9) . .
O93 W28 O75 95.8(9) . .
O95 W28 O75 93.1(8) . .
O110 W28 O75 158.7(8) . .
O93 W28 O36 90.9(8) . .
O95 W28 O36 168.1(8) . .
O110 W28 O36 80.7(8) . .
O75 W28 O36 86.4(7) . .
O93 W28 O80 166.9(8) . .
O95 W28 O80 88.2(8) . .
O110 W28 O80 86.9(8) . .
O75 W28 O80 74.2(8) . .
O36 W28 O80 80.2(7) . .
O73 W29 O97 101.8(9) . .
O73 W29 O81 101.8(9) . .
O97 W29 O81 90.6(9) . .
O73 W29 O85 97.5(9) . .
O97 W29 O85 98.8(8) . .
O81 W29 O85 156.3(8) . .
O73 W29 O95 91.7(8) . .
O97 W29 O95 166.2(9) . .
O81 W29 O95 83.8(8) . .
O85 W29 O95 82.0(8) . .
O73 W29 O98 168.3(9) . .
O97 W29 O98 86.9(8) . .
O81 W29 O98 85.7(8) . .
O85 W29 O98 73.3(8) . .
O95 W29 O98 80.1(8) . .
O73 W29 Na4 54.7(8) . 2_576
O97 W29 Na4 132.1(8) . 2_576
O81 W29 Na4 131.5(7) . 2_576
O85 W29 Na4 53.0(7) . 2_576
O95 W29 Na4 58.8(7) . 2_576
O98 W29 Na4 113.7(7) . 2_576
O103 W30 O82 101.2(9) . .
O103 W30 O99 101.4(9) . .
O82 W30 O99 92.8(8) . .
O103 W30 O85 96.5(9) . .
O82 W30 O85 96.7(8) . .
O99 W30 O85 157.7(9) . .
O103 W30 O17 93.3(9) . .
O82 W30 O17 165.0(9) . .
O99 W30 O17 80.2(8) . .
O85 W30 O17 85.6(8) . .
O103 W30 O98 167.0(9) . .
O82 W30 O98 89.8(9) . .
O99 W30 O98 84.7(8) . .
O85 W30 O98 75.3(8) . .
O17 W30 O98 76.3(8) . .
O76 P1 O37 113.4(11) . .
O76 P1 O40 109.4(11) . .
O37 P1 O40 110.1(11) . .
O76 P1 O80 110.2(11) . .
O37 P1 O80 107.6(11) . .
O40 P1 O80 105.8(11) . .
O54 P2 O79 108.5(11) . .
O54 P2 O66 112.9(11) . .
O79 P2 O66 109.3(11) . .
O54 P2 O98 109.3(12) . .
O79 P2 O98 105.1(12) . .
O66 P2 O98 111.5(12) . .
O94 P3 O14 110.6(10) . .
O94 P3 O89 109.2(11) . .
O14 P3 O89 109.4(11) . .
O94 P3 O69 109.7(11) . .
O14 P3 O69 110.9(11) . .
O89 P3 O69 107.0(10) . .
O29 P4 O22 111.0(12) . .
O29 P4 O91 109.5(11) . .
O22 P4 O91 112.3(12) . .
O29 P4 O105 110.9(11) . .
O22 P4 O105 106.9(12) . .
O91 P4 O105 106.1(12) . .
O104 P5 O34 113.3(11) . .
O104 P5 O61 109.5(12) . .
O34 P5 O61 109.5(11) . .
O104 P5 O84 108.5(11) . .
O34 P5 O84 108.4(11) . .
O61 P5 O84 107.4(11) . .
O94 Na11 O29 71.6(8) . .
O94 Na11 O66 71.3(8) . .
O29 Na11 O66 142.7(10) . .
O94 Na11 O34 142.7(11) . .
O29 Na11 O34 71.2(8) . .
O66 Na11 O34 145.4(10) . .
O94 Na11 O37 143.7(10) . .
O29 Na11 O37 143.9(10) . .
O66 Na11 O37 72.6(8) . .
O34 Na11 O37 72.9(8) . .
O94 Na11 Na12 87.4(8) . .
O29 Na11 Na12 86.3(9) . .
O66 Na11 Na12 88.6(9) . .
O34 Na11 Na12 87.6(8) . .
O37 Na11 Na12 88.4(8) . .
O104 Na12 O22 70.7(8) . .
O104 Na12 O14 143.5(11) . .
O22 Na12 O14 72.8(8) . .
O104 Na12 O76 72.9(8) . .
O22 Na12 O76 143.4(10) . .
O14 Na12 O76 143.2(10) . .
O104 Na12 O54 145.6(11) . .
O22 Na12 O54 143.3(10) . .
O14 Na12 O54 70.6(8) . .
O76 Na12 O54 72.8(8) . .
O104 Na12 Na11 88.6(9) . .
O22 Na12 Na11 88.5(9) . .
O14 Na12 Na11 88.5(8) . .
O76 Na12 Na11 86.8(8) . .
O54 Na12 Na11 87.9(9) . .
W7 O1 W15 162.7(12) . .
W16 O3 W19 164.4(12) . .
W3 O4 W6 147.1(10) . .
W25 O5 W24 163.8(13) . .
W10 O6 W6 160.6(11) . .
W22 O7 W19 148.8(11) . .
W2 O8 W1 163.7(11) . .
W15 O9 W5 146.8(11) . .
W12 O10 W9 162.8(12) . .
W18 O11 W11 164.7(12) . .
W14 O12 W1 143.1(12) . .
W4 O13 W11 151.8(11) . .
P3 O14 W10 131.4(10) . .
P3 O14 Na12 124.7(10) . .
W10 O14 Na12 103.8(8) . .
W20 O15 W4 148.7(12) . .
W13 O16 W26 162.1(11) . .
W21 O17 W30 151.6(11) . .
W9 O18 W25 150.6(12) . .
W23 O19 W12 150.0(10) . .
W21 O20 Pr3 151.6(10) . .
W16 O21 W13 162.5(12) . .
P4 O22 W2 131.8(13) . .
P4 O22 Na12 126.2(13) . .
W2 O22 Na12 101.9(10) . .
W5 O23 W3 161.0(11) . .
W21 O24 W17 118.0(9) . .
W2 O25 W10 166.5(14) . .
W18 O26 W10 163.6(12) . .
W12 O27 W13 151.3(12) . .
W26 O28 W25 151.3(12) . .
P4 O29 W26 131.0(11) . .
P4 O29 Na11 128.0(11) . .
W26 O29 Na11 101.0(8) . .
W11 O30 Pr2 164.4(10) . 1_455
W6 O31 W23 121.1(10) . .
W23 O32 W13 146.9(11) . .
W17 O33 W16 155.5(11) . .
P5 O34 W27 132.8(11) . .
P5 O34 Na11 124.7(11) . .
W27 O34 Na11 102.5(8) . .
W27 O35 W26 160.2(12) . .
W22 O36 W28 148.6(11) . .
P1 O37 W19 135.1(12) . .
P1 O37 Na11 124.2(11) . .
W19 O37 Na11 100.7(8) . .
W7 O38 W1 156.5(11) . .
W14 O39 W7 151.3(11) . .
P1 O40 W4 130.6(12) . .
P1 O40 W22 123.7(11) . .
W4 O40 W22 93.9(7) . .
W4 O42 W14 161.2(11) . .
W9 O43 W5 117.5(10) . .
W6 O44 W21 160.5(12) . .
W11 O47 W1 161.1(11) . .
W3 O48 W10 144.6(11) . .
W3 O48 Na1 104.6(9) . .
W10 O48 Na1 107.2(9) . .
W17 O49 W23 161.7(10) . .
W21 O51 W18 150.3(11) . .
W3 O52 W12 118.7(11) . .
W5 O53 Pr1 147.2(11) . .
P2 O54 W18 133.3(12) . .
P2 O54 Na12 125.2(11) . .
W18 O54 Na12 101.4(8) . .
W9 O55 W26 144.1(12) . .
W15 O59 Na6 122.4(12) . .
P5 O61 W14 124.0(11) . .
P5 O61 W8 128.1(12) . .
W14 O61 W8 93.7(7) . .
W5 O62 W2 154.4(11) . .
W24 O63 W27 142.4(12) . .
W8 O64 W22 159.2(11) . .
P2 O66 W16 132.2(12) . .
P2 O66 Na11 125.3(11) . .
W16 O66 Na11 102.4(9) . .
W17 O68 Na4 108.8(11) . .
P3 O69 W12 130.6(10) . .
P3 O69 W3 123.0(10) . .
W12 O69 W3 94.1(7) . .
W11 O71 W20 148.1(11) . .
W29 O73 Na7 145.9(11) . .
W4 O74 Na2 146.8(12) . .
W28 O75 W20 118.5(10) . .
P1 O76 W11 132.9(11) . .
P1 O76 Na12 127.2(11) . .
W11 O76 Na12 99.9(8) . .
W19 O77 W27 161.6(11) . .
W15 O78 W25 121.8(10) . .
P2 O79 W17 130.2(11) . .
P2 O79 W21 125.3(12) . .
W17 O79 W21 93.8(7) . .
P1 O80 W28 129.5(11) . .
P1 O80 W20 122.1(10) . .
W28 O80 W20 96.1(8) . .
W29 O81 W16 145.2(11) . .
W30 O82 W20 165.9(12) . .
W24 O83 W7 120.7(10) . .
W24 O83 Na3 113.1(9) . 2_667
W7 O83 Na3 116.8(9) . 2_667
P5 O84 W7 128.8(11) . .
P5 O84 W24 123.6(10) . .
W7 O84 W24 94.9(7) . .
W30 O85 W29 116.9(10) . .
W30 O85 Na4 127.7(10) . 2_576
W29 O85 Na4 94.8(8) . 2_576
W22 O86 W4 119.1(9) . .
P3 O89 W23 124.2(11) . .
P3 O89 W6 127.8(10) . .
W23 O89 W6 94.2(6) . .
W8 O90 W14 119.8(9) . .
P4 O91 W9 126.0(11) . .
P4 O91 W5 128.6(11) . .
W9 O91 W5 94.9(7) . .
W24 O92 W8 150.9(11) . .
W28 O93 Pr4 167.2(11) . .
P3 O94 W13 129.1(11) . .
P3 O94 Na11 128.7(11) . .
W13 O94 Na11 102.2(8) . .
W28 O95 W29 158.9(13) . .
W7 O96 Na6 112.5(11) . .
W29 O97 W17 148.4(12) . .
W29 O97 Na4 103.7(10) . .
W17 O97 Na4 103.0(9) . .
P2 O98 W30 131.3(13) . .
P2 O98 W29 122.4(12) . .
W30 O98 W29 94.5(9) . .
W30 O99 W18 154.8(11) . .
W9 O100 Pr2 159.4(11) . .
W8 O101 W27 155.9(12) . .
W15 O102 W2 148.3(12) . .
P5 O104 W1 131.6(11) . .
P5 O104 Na12 125.8(11) . .
W1 O104 Na12 102.5(8) . .
P4 O105 W25 127.1(11) . .
P4 O105 W15 124.0(11) . .
W25 O105 W15 94.3(8) . .
W10 O106 Na1 129.9(11) . 2_577
W28 O110 W19 153.9(11) . .
C13 O111 Pr2 169(2) . .
C13 O112 Pr1 126.6(18) . .
C6 O113 Pr3 129(2) . 2_576
C6 O113 Na2 120(2) . 2_566
Pr3 O113 Na2 109.6(10) 2_576 2_566
C14 O114 Pr1 128(2) . .
C16 O115 Pr1 124.0(19) . 2_677
C14 O116 Pr3 136(2) . 2_577
C7 O117 Pr4 128(2) . .
C6 O118 Pr4 125(2) . .
C7 O119 Na5 165(3) . .
C16 O120 Pr2 152(2) . .
C1 N1 C5 120.0 . .
C1 N1 Pr4 119.1(9) . .
C5 N1 Pr4 120.8(9) . .
C2 C1 N1 120.0 . .
C2 C1 C7 123(2) . .
N1 C1 C7 117(2) . .
C1 C2 C3 120.0 . .
C4 C3 C2 120.0 . .
C5 C4 C3 120.0 . .
C4 C5 N1 120.0 . .
C4 C5 C6 127(2) . .
N1 C5 C6 113(2) . .
O113 C6 O118 121(4) . .
O113 C6 C5 121(3) . .
O118 C6 C5 118(3) . .
O119 C7 O117 127(4) . .
O119 C7 C1 122(4) . .
O117 C7 C1 111(3) . .
C8 N2 C12 120.0 . .
C8 N2 Pr1 121.1(8) . .
C12 N2 Pr1 118.5(8) . .
N2 C8 C9 120.0 . .
N2 C8 C13 115.5(16) . .
C9 C8 C13 124.2(16) . .
C8 C9 C10 120.0 . .
C11 C10 C9 120.0 . .
C10 C11 C12 120.0 . .
C11 C12 N2 120.0 . .
C11 C12 C14 126.7(16) . .
N2 C12 C14 113.1(16) . .
O111 C13 O112 125(3) . .
O111 C13 C8 121(2) . .
O112 C13 C8 114(2) . .
O114 C14 O116 131(3) . .
O114 C14 C12 117(3) . .
O116 C14 C12 111(3) . .
O115 C16 O120 130(3) . .
O115 C16 C15 111(3) . .
O120 C16 C15 118(3) . .
Pr4 O1W Na7 123.2(11) . .
Pr1 O2W Na3 125.8(10) . .
Pr1 O5W Na1 135.4(9) . .
Na2 O8W Pr2 123.8(12) 1_655 .
Pr2 O11W Na6 121.2(12) . 2_667
Na2 O13W Pr3 111.1(12) 1_565 .
O106 Na1 O24W 98.1(10) 2_577 2_677
O106 Na1 O5W 118.0(11) 2_577 .
O24W Na1 O5W 86.4(10) 2_677 .
O106 Na1 O48 117.2(11) 2_577 .
O24W Na1 O48 102.5(11) 2_677 .
O5W Na1 O48 121.9(10) . .
O29W Na2 O13W 90.1(14) . 1_545
O29W Na2 O74 90.7(13) . .
O13W Na2 O74 152.9(14) 1_545 .
O29W Na2 O35W 168.3(18) . .
O13W Na2 O35W 78.2(14) 1_545 .
O74 Na2 O35W 100.0(14) . .
O29W Na2 O113 91.8(14) . 2_566
O13W Na2 O113 70.1(11) 1_545 2_566
O74 Na2 O113 82.8(10) . 2_566
O35W Na2 O113 84.9(13) . 2_566
O29W Na2 O8W 97.1(14) . 1_455
O13W Na2 O8W 129.9(13) 1_545 1_455
O74 Na2 O8W 76.8(10) . 1_455
O35W Na2 O8W 90.0(14) . 1_455
O113 Na2 O8W 157.8(12) 2_566 1_455
O29W Na2 Na6 102.2(13) . 2_567
O13W Na2 Na6 63.3(10) 1_545 2_567
O74 Na2 Na6 142.4(11) . 2_567
O35W Na2 Na6 72.0(12) . 2_567
O113 Na2 Na6 131.0(10) 2_566 2_567
O8W Na2 Na6 66.8(9) 1_455 2_567
O29W Na2 Pr3 89.7(11) . 1_545
O13W Na2 Pr3 36.6(8) 1_545 1_545
O74 Na2 Pr3 116.3(9) . 1_545
O35W Na2 Pr3 81.3(12) . 1_545
O113 Na2 Pr3 33.5(6) 2_566 1_545
O8W Na2 Pr3 165.3(10) 1_455 1_545
Na6 Na2 Pr3 99.1(7) 2_567 1_545
O27W Na3 O2W 101.9(13) 2_667 .
O27W Na3 O25W 89.2(12) 2_667 2_667
O2W Na3 O25W 122.6(11) . 2_667
O27W Na3 O83 100.4(13) 2_667 2_667
O2W Na3 O83 125.1(11) . 2_667
O25W Na3 O83 107.2(10) 2_667 2_667
O37W Na4 O97 127.1(16) . .
O37W Na4 O85 105.8(15) . 2_576
O97 Na4 O85 119.0(10) . 2_576
O37W Na4 O68 71.8(15) . .
O97 Na4 O68 56.1(8) . .
O85 Na4 O68 158.4(11) 2_576 .
O37W Na4 W29 121.3(15) . 2_576
O97 Na4 W29 111.6(8) . 2_576
O85 Na4 W29 32.2(5) 2_576 2_576
O68 Na4 W29 164.8(9) . 2_576
O37W Na4 Na7 134.9(15) . 2_576
O97 Na4 Na7 66.3(7) . 2_576
O85 Na4 Na7 98.5(8) 2_576 2_576
O68 Na4 Na7 97.6(8) . 2_576
W29 Na4 Na7 67.8(6) 2_576 2_576
O11W Na6 O59 126.0(13) 2_667 .
O11W Na6 O96 108.4(11) 2_667 .
O59 Na6 O96 102.0(11) . .
O11W Na6 Na2 64.8(9) 2_667 2_567
O59 Na6 Na2 111.8(10) . 2_567
O96 Na6 Na2 142.0(11) . 2_567
O1W Na7 O73 92.3(10) . .
O1W Na7 O34W 97.2(12) . .
O73 Na7 O34W 74.1(11) . .
O1W Na7 Na4 49.8(7) . 2_576
O73 Na7 Na4 46.5(6) . 2_576
O34W Na7 Na4 98.2(10) . 2_576

loop_
_geom_bond_atom_site_label_1
_geom_bond_atom_site_label_2
_geom_bond_distance
_geom_bond_site_symmetry_2
Pr1 O114 2.48(2) .
Pr1 O53 2.48(2) .
Pr1 O115 2.50(2) 2_677
Pr1 O112 2.51(2) .
Pr1 O5W 2.54(2) .
Pr1 N2 2.544(12) .
Pr1 O4W 2.548(19) .
Pr1 O3W 2.56(2) .
Pr1 O2W 2.56(2) .
Pr2 O111 2.41(2) .
Pr2 O120 2.42(3) .
Pr2 O30 2.435(18) 1_655
Pr2 O9W 2.48(2) .
Pr2 O100 2.50(2) .
Pr2 O10W 2.50(2) .
Pr2 O11W 2.52(2) .
Pr2 O7W 2.58(3) .
Pr2 O8W 2.76(3) .
Pr3 O113 2.45(2) 2_576
Pr3 O12W 2.46(3) .
Pr3 O116 2.48(2) 2_577
Pr3 O15W 2.49(4) .
Pr3 O17W 2.49(3) .
Pr3 O16W 2.53(4) .
Pr3 O14W 2.54(4) .
Pr3 O20 2.601(19) .
Pr3 O13W 2.66(3) .
Pr3 Na2 4.17(2) 1_565
Pr4 O117 2.41(3) .
Pr4 O118 2.42(2) .
Pr4 O93 2.44(2) .
Pr4 O6W 2.55(2) .
Pr4 N1 2.555(18) .
Pr4 O19W 2.56(3) .
Pr4 O18W 2.56(3) .
Pr4 O1W 2.60(2) .
Pr4 O20W 2.62(4) .
W1 O72 1.71(2) .
W1 O38 1.895(19) .
W1 O47 1.91(2) .
W1 O12 1.931(19) .
W1 O8 1.937(18) .
W1 O104 2.240(19) .
W2 O109 1.73(2) .
W2 O8 1.838(18) .
W2 O25 1.87(2) .
W2 O62 1.97(2) .
W2 O102 1.99(2) .
W2 O22 2.22(2) .
W3 O46 1.698(19) .
W3 O4 1.815(18) .
W3 O48 1.90(2) .
W3 O52 1.92(2) .
W3 O23 2.041(19) .
W3 O69 2.276(17) .
W4 O74 1.742(19) .
W4 O42 1.85(2) .
W4 O13 1.887(19) .
W4 O86 1.956(17) .
W4 O15 2.07(2) .
W4 O40 2.26(2) .
W5 O53 1.76(2) .
W5 O23 1.811(18) .
W5 O62 1.84(2) .
W5 O43 1.95(2) .
W5 O9 2.061(18) .
W5 O91 2.257(18) .
W6 O56 1.719(19) .
W6 O44 1.76(2) .
W6 O6 1.884(17) .
W6 O31 1.89(2) .
W6 O4 2.125(19) .
W6 O89 2.283(17) .
W7 O96 1.72(2) .
W7 O1 1.80(2) .
W7 O38 1.886(19) .
W7 O83 1.928(19) .
W7 O39 2.06(2) .
W7 O84 2.251(18) .
W8 O67 1.665(9) .
W8 O64 1.77(2) .
W8 O101 1.868(19) .
W8 O90 1.899(18) .
W8 O92 2.06(2) .
W8 O61 2.286(19) .
W9 O100 1.70(2) .
W9 O18 1.796(19) .
W9 O43 1.904(18) .
W9 O55 1.91(2) .
W9 O10 2.055(19) .
W9 O91 2.22(2) .
W10 O106 1.748(19) .
W10 O25 1.88(2) .
W10 O6 1.882(17) .
W10 O26 1.90(2) .
W10 O48 1.93(2) .
W10 O14 2.193(17) .
W11 O30 1.752(18) .
W11 O47 1.86(2) .
W11 O71 1.88(2) .
W11 O11 1.881(19) .
W11 O13 1.952(18) .
W11 O76 2.200(17) .
W12 O87 1.72(2) .
W12 O10 1.78(2) .
W12 O27 1.878(19) .
W12 O52 1.93(2) .
W12 O19 2.075(19) .
W12 O69 2.242(18) .
W13 O108 1.72(2) .
W13 O16 1.867(18) .
W13 O32 1.905(19) .
W13 O21 1.92(2) .
W13 O27 1.95(2) .
W13 O94 2.236(18) .
W14 O2 1.657(9) .
W14 O39 1.82(2) .
W14 O12 1.899(19) .
W14 O90 1.948(18) .
W14 O42 1.99(2) .
W14 O61 2.276(19) .
W15 O59 1.71(2) .
W15 O102 1.80(2) .
W15 O9 1.843(18) .
W15 O78 1.885(18) .
W15 O1 2.058(19) .
W15 O105 2.26(2) .
W16 O107 1.65(2) .
W16 O21 1.85(2) .
W16 O3 1.884(18) .
W16 O33 1.932(17) .
W16 O81 1.93(2) .
W16 O66 2.161(19) .
W17 O68 1.74(2) .
W17 O49 1.839(18) .
W17 O33 1.875(17) .
W17 O24 1.951(19) .
W17 O97 2.09(2) .
W17 O79 2.26(2) .
W18 O50 1.725(19) .
W18 O26 1.87(2) .
W18 O11 1.874(19) .
W18 O51 1.923(19) .
W18 O99 1.963(19) .
W18 O54 2.161(18) .
W19 O58 1.71(2) .
W19 O77 1.845(19) .
W19 O3 1.892(18) .
W19 O7 1.922(18) .
W19 O110 1.98(2) .
W19 O37 2.170(18) .
W20 O41 1.76(2) .
W20 O15 1.825(19) .
W20 O71 1.90(2) .
W20 O75 1.959(18) .
W20 O82 2.061(18) .
W20 O80 2.29(2) .
W21 O20 1.710(19) .
W21 O17 1.78(2) .
W21 O51 1.855(19) .
W21 O24 1.923(18) .
W21 O44 2.09(2) .
W21 O79 2.28(2) .
W22 O88 1.712(19) .
W22 O36 1.804(18) .
W22 O7 1.875(19) .
W22 O86 1.897(18) .
W22 O64 2.083(19) .
W22 O40 2.282(19) .
W23 O70 1.673(9) .
W23 O19 1.81(2) .
W23 O32 1.902(18) .
W23 O31 1.944(19) .
W23 O49 2.001(18) .
W23 O89 2.274(17) .
W24 O45 1.68(2) .
W24 O92 1.82(2) .
W24 O63 1.89(2) .
W24 O83 1.901(19) .
W24 O5 2.01(2) .
W24 O84 2.264(18) .
W25 O57 1.73(2) .
W25 O5 1.82(2) .
W25 O78 1.903(17) .
W25 O28 1.96(2) .
W25 O18 2.11(2) .
W25 O105 2.25(2) .
W26 O65 1.64(2) .
W26 O28 1.88(2) .
W26 O35 1.89(2) .
W26 O16 1.916(18) .
W26 O55 1.92(2) .
W26 O29 2.226(17) .
W27 O60 1.73(2) .
W27 O35 1.88(2) .
W27 O101 1.917(19) .
W27 O77 1.941(19) .
W27 O63 1.95(2) .
W27 O34 2.186(18) .
W28 O93 1.77(2) .
W28 O95 1.82(2) .
W28 O110 1.84(2) .
W28 O75 1.913(19) .
W28 O36 2.095(17) .
W28 O80 2.188(18) .
W29 O73 1.692(19) .
W29 O97 1.81(2) .
W29 O81 1.89(2) .
W29 O85 1.97(2) .
W29 O95 2.05(2) .
W29 O98 2.30(2) .
W29 Na4 3.68(3) 2_576
W30 O103 1.74(2) .
W30 O82 1.757(18) .
W30 O99 1.847(19) .
W30 O85 1.936(19) .
W30 O17 2.108(19) .
W30 O98 2.23(2) .
P1 O76 1.462(18) .
P1 O37 1.49(2) .
P1 O40 1.54(2) .
P1 O80 1.59(2) .
P2 O54 1.507(19) .
P2 O79 1.53(2) .
P2 O66 1.53(2) .
P2 O98 1.54(2) .
P3 O94 1.523(19) .
P3 O14 1.528(19) .
P3 O89 1.559(19) .
P3 O69 1.56(2) .
P4 O29 1.488(18) .
P4 O22 1.49(2) .
P4 O91 1.55(2) .
P4 O105 1.58(2) .
P5 O104 1.49(2) .
P5 O34 1.517(19) .
P5 O61 1.55(2) .
P5 O84 1.57(2) .
Na11 O94 2.59(3) .
Na11 O29 2.63(3) .
Na11 O66 2.65(3) .
Na11 O34 2.65(3) .
Na11 O37 2.68(3) .
Na11 Na12 2.69(3) .
Na12 O104 2.62(3) .
Na12 O22 2.62(3) .
Na12 O14 2.64(3) .
Na12 O76 2.67(3) .
Na12 O54 2.68(3) .
O30 Pr2 2.435(18) 1_455
O48 Na1 2.91(3) .
O59 Na6 2.83(3) .
O68 Na4 2.98(4) .
O73 Na7 2.91(3) .
O74 Na2 2.39(3) .
O83 Na3 2.77(3) 2_667
O85 Na4 2.95(3) 2_576
O96 Na6 2.94(4) .
O97 Na4 2.86(3) .
O106 Na1 2.77(3) 2_577
O111 C13 1.21(3) .
O112 C13 1.32(3) .
O113 C6 1.24(4) .
O113 Pr3 2.45(2) 2_576
O113 Na2 2.66(3) 2_566
O114 C14 1.19(4) .
O115 C16 1.22(3) .
O115 Pr1 2.50(2) 2_677
O116 C14 1.26(4) .
O116 Pr3 2.48(2) 2_577
O117 C7 1.35(5) .
O118 C6 1.33(4) .
O119 C7 1.15(4) .
O119 Na5 2.50(4) .
O120 C16 1.25(4) .
N1 C1 1.371(12) .
N1 C5 1.371(12) .
C1 C2 1.371(12) .
C1 C7 1.54(4) .
C2 C3 1.371(12) .
C3 C4 1.371(12) .
C4 C5 1.370(12) .
C5 C6 1.42(4) .
N2 C8 1.408(4) .
N2 C12 1.408(4) .
C8 C9 1.408(4) .
C8 C13 1.46(3) .
C9 C10 1.408(4) .
C10 C11 1.408(4) .
C11 C12 1.408(4) .
C12 C14 1.48(3) .
C15 C16 1.58(4) .
O1W Na7 2.70(4) .
O2W Na3 2.69(3) .
O5W Na1 2.88(3) .
O8W Na2 2.69(4) 1_655
O11W Na6 2.62(4) 2_667
O13W Na2 2.39(4) 1_565
Na1 O106 2.77(3) 2_577
Na1 O24W 2.80(4) 2_677
Na2 O29W 2.21(4) .
Na2 O13W 2.39(4) 1_545
Na2 O35W 2.513(10) .
Na2 O113 2.66(3) 2_566
Na2 O8W 2.69(4) 1_455
Na2 Na6 3.57(4) 2_567
Na2 Pr3 4.17(2) 1_545
Na3 O27W 2.59(5) 2_667
Na3 O25W 2.73(3) 2_667
Na3 O83 2.77(3) 2_667
Na4 O37W 2.80(6) .
Na4 O85 2.95(3) 2_576
Na4 W29 3.68(3) 2_576
Na4 Na7 4.19(4) 2_576
Na6 O11W 2.62(4) 2_667
Na6 Na2 3.57(4) 2_567
Na7 O34W 2.92(5) .
Na7 Na4 4.19(4) 2_576
O24W Na1 2.80(4) 2_677
O25W Na3 2.73(3) 2_667
O27W Na3 2.59(5) 2_667

loop_
_platon_squeeze_void_nr
_platon_squeeze_void_average_x
_platon_squeeze_void_average_y
_platon_squeeze_void_average_z
_platon_squeeze_void_volume
_platon_squeeze_void_count_electrons
1 0.500 0.934 0.500 1029.2 422.5
